data_7159947
loop_
_publ_author_name
'Djoki&#x107;, Sanja'
'Benedekovi&#x107;, Goran'
'Kesi&#x107;, Jelena'
'Rodi&#x107;, Marko V'
'Popsavin, Mirjana'
'Popsavin, Velimir'
'Francuz, Jovana'

_publ_section_title
;
 First total synthesis of asperilactone B. Revision of absolute
 stereochemistry of asperilactones B and C.
;
_journal_issue 24
_journal_name_full 'Organic &amp; biomolecular chemistry'
_journal_page_first 4864
_journal_page_last 4867
_journal_paper_doi 10.1039/d4ob00583j
_journal_volume 22
_journal_year 2024
_chemical_absolute_configuration rm
_chemical_enantioexcess_bulk 1
_chemical_enantioexcess_bulk_technique OA
_chemical_formula_moiety 'C8 H12 O5'
_chemical_formula_sum 'C8 H12 O5'
_chemical_formula_weight 188.18
_space_group_crystal_system monoclinic
_space_group_IT_number 4
_space_group_name_Hall 'P 2yb'
_space_group_name_H-M_alt 'P 1 21 1'
_atom_sites_solution_hydrogens geom
_atom_sites_solution_primary dual
_audit_creation_method SHELXL-2019/3
_audit_update_record
;
2024-02-19 deposited with the CCDC.	2024-05-10 downloaded from the CCDC.
;
_cell_angle_alpha 90
_cell_angle_beta 109.269(7)
_cell_angle_gamma 90
_cell_formula_units_Z 2
_cell_length_a 8.5474(5)
_cell_length_b 5.4514(3)
_cell_length_c 9.7185(6)
_cell_measurement_reflns_used 4551
_cell_measurement_temperature 295(2)
_cell_measurement_theta_max 28.3330
_cell_measurement_theta_min 2.7350
_cell_volume 427.47(5)
_computing_cell_refinement 'CrysAlisPro 1.171.42.49 (Rigaku OD, 2022)'
_computing_data_collection 'CrysAlisPro 1.171.42.49 (Rigaku OD, 2022)'
_computing_data_reduction 'CrysAlisPro 1.171.42.49 (Rigaku OD, 2022)'
_computing_molecular_graphics 'Mercury (Macrae et al., 2020)'
_computing_publication_material 'ShelXle (H\"ubschle et al., 2011)'
_computing_structure_refinement 'SHELXL-2019/2 (Sheldrick, 2019)'
_computing_structure_solution 'SHELXT 2018/2 (Sheldrick, 2018)'
_diffrn_ambient_temperature 295(2)
_diffrn_detector 'CCD plate'
_diffrn_detector_area_resol_mean 16.3280
_diffrn_detector_type Sapphire3
_diffrn_measured_fraction_theta_full 1.000
_diffrn_measured_fraction_theta_max 0.916
_diffrn_measurement_details
;
List of Runs (angles in degrees, time in seconds):

  # Type    Start    End  Width  t~exp~   \w     \q     \k     \f   Frames
#--------------------------------------------------------------------------
  1  \w    -83.00   1.00   1.00   20.00    --  -15.69 -57.00-180.00   84
  2  \w    -39.00  11.00   1.00   20.00    --  -15.69 -77.00 120.00   50
  3  \w    -39.00  11.00   1.00   20.00    --  -15.69 -77.00  30.00   50
  4  \w    -42.00  18.00   1.00   20.00    --  -15.69  77.00 -60.00   60
  5  \w    -53.00  86.00   1.00   20.00    --   16.71   0.00-120.00  139
  6  \w    -20.00  55.00   1.00   20.00    --   16.71 -99.00  60.00   75
  7  \w    -39.00  11.00   1.00   20.00    --  -15.69 -77.00-120.00   50
  8  \w    -39.00  11.00   1.00   20.00    --  -15.69 -77.00 -30.00   50
  9  \w    -42.00  18.00   1.00   20.00    --  -15.69  77.00 120.00   60
 10  \w    -39.00  43.00   1.00   20.00    --   16.71 -77.00-150.00   82
 11  \w    -55.00  46.00   1.00   20.00    --   16.71 -19.00 120.00  101
 12  \w    -39.00  11.00   1.00   20.00    --  -15.69 -77.00   0.00   50
 13  \w    -20.00  55.00   1.00   20.00    --   16.71 -99.00 -90.00   75
 14  \w    -39.00  43.00   1.00   20.00    --   16.71 -77.00-120.00   82
 15  \w     -2.00  86.00   1.00   20.00    --   16.71  37.00 -30.00   88
;
_diffrn_measurement_device 'four-circle diffractometer'
_diffrn_measurement_device_type 'Gemini S (Oxford Diffraction)'
_diffrn_measurement_method '\w scans'
_diffrn_orient_matrix_type 'CrysAlisPro convention (1999,Acta A55,543-557)'
_diffrn_orient_matrix_UB_11 0.0673457000
_diffrn_orient_matrix_UB_12 -0.0099346000
_diffrn_orient_matrix_UB_13 -0.0269973000
_diffrn_orient_matrix_UB_21 0.0561923000
_diffrn_orient_matrix_UB_22 0.0255020000
_diffrn_orient_matrix_UB_23 0.0705954000
_diffrn_orient_matrix_UB_31 0.0059368000
_diffrn_orient_matrix_UB_32 -0.1272228000
_diffrn_orient_matrix_UB_33 0.0162685000
_diffrn_radiation_monochromator graphite
_diffrn_radiation_probe x-ray
_diffrn_radiation_type 'Mo K\a'
_diffrn_radiation_wavelength 0.71073
_diffrn_reflns_av_R_equivalents 0.0392
_diffrn_reflns_av_unetI/netI 0.0285
_diffrn_reflns_Laue_measured_fraction_full 1.000
_diffrn_reflns_Laue_measured_fraction_max 0.916
_diffrn_reflns_limit_h_max 11
_diffrn_reflns_limit_h_min -11
_diffrn_reflns_limit_k_max 7
_diffrn_reflns_limit_k_min -7
_diffrn_reflns_limit_l_max 13
_diffrn_reflns_limit_l_min -12
_diffrn_reflns_number 10436
_diffrn_reflns_point_group_measured_fraction_full 1.000
_diffrn_reflns_point_group_measured_fraction_max 0.883
_diffrn_reflns_theta_full 25.242
_diffrn_reflns_theta_max 29.393
_diffrn_reflns_theta_min 2.220
_diffrn_source 'fine-focus sealed X-ray tube'
_diffrn_source_type 'Enhance (Cu) X-ray Source'
_exptl_absorpt_coefficient_mu 0.123
_exptl_absorpt_correction_T_max 1.00000
_exptl_absorpt_correction_T_min 0.91585
_exptl_absorpt_correction_type multi-scan
_exptl_absorpt_process_details
; 
CrysAlisPro 1.171.42.49 (Rigaku Oxford Diffraction, 2022) 
Empirical absorption correction using spherical harmonics, 
implemented in SCALE3 ABSPACK scaling algorithm. 

Empirical correction (ABSPACK) includes:
- Absorption correction using spherical harmonics
- Frame scaling
;
_exptl_crystal_colour colourless
_exptl_crystal_density_diffrn 1.462
_exptl_crystal_description plate
_exptl_crystal_F_000 200
_exptl_crystal_size_max 0.804
_exptl_crystal_size_mid 0.139
_exptl_crystal_size_min 0.068
_refine_diff_density_max 0.187
_refine_diff_density_min -0.159
_refine_diff_density_rms 0.039
_refine_ls_abs_structure_details
; 
 Flack x determined using 703 quotients [(I+)-(I-)]/[(I+)+(I-)] 
 (Parsons, Flack and Wagner, Acta Cryst. B69 (2013) 249-259). 

_refine_ls_abs_structure_Flack    -2.4(5) 

 The absolute structure parameter is meaningless because the compound is a 
 weak anomalous scatterer.
;
_refine_ls_extinction_method none
_refine_ls_goodness_of_fit_ref 1.066
_refine_ls_hydrogen_treatment mixed
_refine_ls_matrix_type full
_refine_ls_number_parameters 123
_refine_ls_number_reflns 2091
_refine_ls_number_restraints 1
_refine_ls_restrained_S_all 1.065
_refine_ls_R_factor_all 0.0455
_refine_ls_R_factor_gt 0.0363
_refine_ls_shift/su_max 0.000
_refine_ls_shift/su_mean 0.000
_refine_ls_structure_factor_coef Fsqd
_refine_ls_weighting_details 'w=1/[\s^2^(Fo^2^)+(0.0380P)^2^+0.0518P] where P=(Fo^2^+2Fc^2^)/3'
_refine_ls_weighting_scheme calc
_refine_ls_wR_factor_gt 0.0787
_refine_ls_wR_factor_ref 0.0841
_reflns_Friedel_coverage 0.754
_reflns_Friedel_fraction_full 1.000
_reflns_Friedel_fraction_max 0.843
_reflns_number_gt 1835
_reflns_number_total 2091
_reflns_threshold_expression 'I > 2\s(I)'
_cod_data_source_file d4ob00583j3.cif
_cod_data_source_block 10
_cod_depositor_comments 'Adding full bibliography for 7159944--7159948.cif.'
_cod_original_sg_symbol_H-M 'P 21'
_cod_database_code 7159947
_shelx_shelxl_version_number 2019/3
_shelx_space_group_comment
; 
The symmetry employed for this shelxl refinement is uniquely defined 
by the following loop, which should always be used as a source of 
symmetry information in preference to the above space-group names. 
They are only intended as comments. 
;
_shelx_estimated_absorpt_t_min 0.908
_shelx_estimated_absorpt_t_max 0.992

loop_
_space_group_symop_operation_xyz
'x, y, z'
'-x, y+1/2, -z'

loop_
_atom_site_label
_atom_site_type_symbol
_atom_site_fract_x
_atom_site_fract_y
_atom_site_fract_z
_atom_site_U_iso_or_equiv
_atom_site_adp_type
_atom_site_occupancy
_atom_site_site_symmetry_order
_atom_site_calc_flag
_atom_site_refinement_flags_posn
_atom_site_refinement_flags_adp
_atom_site_refinement_flags_occupancy
_atom_site_disorder_assembly
_atom_site_disorder_group
O1 O 1.0668(2) 0.3410(4) 0.16759(19) 0.0464(5) Uani 1 1 d . . . . .
O4 O 0.91099(17) 0.3613(3) 0.31077(15) 0.0311(4) Uani 1 1 d . . . . .
O5 O 0.7400(2) 0.2313(3) 0.48783(18) 0.0399(4) Uani 1 1 d . . . . .
H5 H 0.672(3) 0.190(3) 0.517(3) 0.060 Uiso 1 1 calc R U . . .
O6 O 0.4095(2) 0.4156(3) 0.35087(18) 0.0397(4) Uani 1 1 d . . . . .
H6 H 0.323(3) 0.377(7) 0.284(3) 0.060 Uiso 1 1 calc R U . . .
O7 O 0.65292(17) 0.7363(3) 0.15818(16) 0.0337(4) Uani 1 1 d . . . . .
C1 C 0.9823(2) 0.4634(4) 0.2194(2) 0.0313(5) Uani 1 1 d . . . . .
C2 C 0.9423(3) 0.7318(4) 0.2007(2) 0.0347(5) Uani 1 1 d . . . . .
H2A H 0.901381 0.776057 0.098343 0.042 Uiso 1 1 calc R U . . .
H2B H 1.039298 0.830378 0.249529 0.042 Uiso 1 1 calc R U . . .
C3 C 0.8091(3) 0.7671(4) 0.2706(2) 0.0310(5) Uani 1 1 d . . . . .
H3 H 0.817929 0.927089 0.318500 0.037 Uiso 1 1 calc R U . . .
C4 C 0.8455(3) 0.5556(4) 0.3802(2) 0.0282(5) Uani 1 1 d . . . . .
H4 H 0.932605 0.607099 0.469497 0.034 Uiso 1 1 calc R U . . .
C5 C 0.6981(3) 0.4644(4) 0.4196(2) 0.0288(4) Uani 1 1 d . . . . .
H5A H 0.682119 0.577594 0.492163 0.035 Uiso 1 1 calc R U . . .
C6 C 0.5390(2) 0.4613(4) 0.2909(2) 0.0277(4) Uani 1 1 d . . . . .
H6A H 0.542463 0.329594 0.223386 0.033 Uiso 1 1 calc R U . . .
C7 C 0.5174(3) 0.7095(4) 0.2134(2) 0.0318(5) Uani 1 1 d . . . . .
H7 H 0.522274 0.840710 0.283650 0.038 Uiso 1 1 calc R U . . .
C8 C 0.3594(3) 0.7333(5) 0.0852(3) 0.0462(6) Uani 1 1 d . . . . .
H8A H 0.356501 0.890927 0.040411 0.069 Uiso 1 1 calc R U . . .
H8B H 0.265752 0.717386 0.118322 0.069 Uiso 1 1 calc R U . . .
H8C H 0.355560 0.606729 0.015514 0.069 Uiso 1 1 calc R U . . .

loop_
_atom_site_aniso_label
_atom_site_aniso_U_11
_atom_site_aniso_U_22
_atom_site_aniso_U_33
_atom_site_aniso_U_23
_atom_site_aniso_U_13
_atom_site_aniso_U_12
O1 0.0390(9) 0.0519(10) 0.0586(11) -0.0062(9) 0.0300(8) 0.0003(9)
O4 0.0301(8) 0.0278(7) 0.0402(8) 0.0019(7) 0.0181(6) 0.0020(6)
O5 0.0345(9) 0.0460(9) 0.0448(9) 0.0172(8) 0.0205(7) 0.0060(8)
O6 0.0278(8) 0.0554(11) 0.0408(9) 0.0028(8) 0.0180(7) -0.0033(8)
O7 0.0262(7) 0.0381(8) 0.0378(8) 0.0089(7) 0.0117(6) 0.0002(7)
C1 0.0218(10) 0.0382(11) 0.0349(11) -0.0021(10) 0.0106(8) -0.0054(9)
C2 0.0287(10) 0.0350(11) 0.0415(12) 0.0071(11) 0.0131(9) -0.0057(10)
C3 0.0272(10) 0.0251(10) 0.0409(11) -0.0016(9) 0.0113(9) -0.0051(8)
C4 0.0272(10) 0.0288(10) 0.0278(10) -0.0040(8) 0.0080(8) -0.0027(8)
C5 0.0309(10) 0.0315(10) 0.0268(10) -0.0018(9) 0.0134(8) 0.0013(9)
C6 0.0246(10) 0.0316(10) 0.0310(10) -0.0016(9) 0.0145(8) -0.0014(8)
C7 0.0261(10) 0.0328(11) 0.0384(11) 0.0013(10) 0.0131(9) 0.0022(9)
C8 0.0285(11) 0.0585(15) 0.0500(14) 0.0167(14) 0.0108(10) 0.0046(12)

loop_
_atom_type_symbol
_atom_type_description
_atom_type_scat_dispersion_real
_atom_type_scat_dispersion_imag
_atom_type_scat_source
C C 0.0033 0.0016 'International Tables Vol C Tables 4.2.6.8 and 6.1.1.4'
H H 0.0000 0.0000 'International Tables Vol C Tables 4.2.6.8 and 6.1.1.4'
O O 0.0106 0.0060 'International Tables Vol C Tables 4.2.6.8 and 6.1.1.4'

loop_
_geom_angle_atom_site_label_1
_geom_angle_atom_site_label_2
_geom_angle_atom_site_label_3
_geom_angle
_geom_angle_site_symmetry_1
_geom_angle_site_symmetry_3
_geom_angle_publ_flag
C1 O4 C4 109.17(17) . . ?
C5 O5 H5 109.5 . . ?
C6 O6 H6 109.5 . . ?
C3 O7 C7 113.05(15) . . ?
O1 C1 O4 120.5(2) . . ?
O1 C1 C2 129.2(2) . . ?
O4 C1 C2 110.34(19) . . ?
C1 C2 C3 104.10(18) . . ?
C1 C2 H2A 110.9 . . ?
C3 C2 H2A 110.9 . . ?
C1 C2 H2B 110.9 . . ?
C3 C2 H2B 110.9 . . ?
H2A C2 H2B 109.0 . . ?
O7 C3 C2 107.03(17) . . ?
O7 C3 C4 111.57(16) . . ?
C2 C3 C4 101.88(17) . . ?
O7 C3 H3 111.9 . . ?
C2 C3 H3 111.9 . . ?
C4 C3 H3 111.9 . . ?
O4 C4 C5 110.81(17) . . ?
O4 C4 C3 104.22(16) . . ?
C5 C4 C3 115.35(17) . . ?
O4 C4 H4 108.7 . . ?
C5 C4 H4 108.7 . . ?
C3 C4 H4 108.7 . . ?
O5 C5 C6 113.20(18) . . ?
O5 C5 C4 107.98(17) . . ?
C6 C5 C4 112.94(16) . . ?
O5 C5 H5A 107.5 . . ?
C6 C5 H5A 107.5 . . ?
C4 C5 H5A 107.5 . . ?
O6 C6 C5 105.69(16) . . ?
O6 C6 C7 111.74(17) . . ?
C5 C6 C7 109.03(17) . . ?
O6 C6 H6A 110.1 . . ?
C5 C6 H6A 110.1 . . ?
C7 C6 H6A 110.1 . . ?
O7 C7 C8 107.14(18) . . ?
O7 C7 C6 107.06(17) . . ?
C8 C7 C6 114.30(19) . . ?
O7 C7 H7 109.4 . . ?
C8 C7 H7 109.4 . . ?
C6 C7 H7 109.4 . . ?
C7 C8 H8A 109.5 . . ?
C7 C8 H8B 109.5 . . ?
H8A C8 H8B 109.5 . . ?
C7 C8 H8C 109.5 . . ?
H8A C8 H8C 109.5 . . ?
H8B C8 H8C 109.5 . . ?

loop_
_geom_bond_atom_site_label_1
_geom_bond_atom_site_label_2
_geom_bond_distance
_geom_bond_site_symmetry_2
_geom_bond_publ_flag
O1 C1 1.209(3) . ?
O4 C1 1.351(3) . ?
O4 C4 1.463(3) . ?
O5 C5 1.423(3) . ?
O5 H5 0.76(3) . ?
O6 C6 1.432(2) . ?
O6 H6 0.83(3) . ?
O7 C3 1.429(2) . ?
O7 C7 1.436(3) . ?
C1 C2 1.500(3) . ?
C2 C3 1.518(3) . ?
C2 H2A 0.9700 . ?
C2 H2B 0.9700 . ?
C3 C4 1.530(3) . ?
C3 H3 0.9800 . ?
C4 C5 1.516(3) . ?
C4 H4 0.9800 . ?
C5 C6 1.514(3) . ?
C5 H5A 0.9800 . ?
C6 C7 1.530(3) . ?
C6 H6A 0.9800 . ?
C7 C8 1.511(3) . ?
C7 H7 0.9800 . ?
C8 H8A 0.9600 . ?
C8 H8B 0.9600 . ?
C8 H8C 0.9600 . ?

loop_
_geom_hbond_atom_site_label_D
_geom_hbond_atom_site_label_H
_geom_hbond_atom_site_label_A
_geom_hbond_distance_DH
_geom_hbond_distance_HA
_geom_hbond_distance_DA
_geom_hbond_angle_DHA
_geom_hbond_site_symmetry_A
_geom_hbond_publ_flag
O5 H5 O6 0.76 2.23 2.893(2) 146.9 2_646 yes
O6 H6 O1 0.83 2.12 2.911(2) 159.2 1_455 yes

loop_
_geom_torsion_atom_site_label_1
_geom_torsion_atom_site_label_2
_geom_torsion_atom_site_label_3
_geom_torsion_atom_site_label_4
_geom_torsion
_geom_torsion_site_symmetry_1
_geom_torsion_site_symmetry_2
_geom_torsion_site_symmetry_3
_geom_torsion_site_symmetry_4
_geom_torsion_publ_flag
C4 O4 C1 O1 168.50(19) . . . . ?
C4 O4 C1 C2 -10.3(2) . . . . ?
O1 C1 C2 C3 170.6(2) . . . . ?
O4 C1 C2 C3 -10.7(2) . . . . ?
C7 O7 C3 C2 166.75(17) . . . . ?
C7 O7 C3 C4 56.1(2) . . . . ?
C1 C2 C3 O7 -91.52(19) . . . . ?
C1 C2 C3 C4 25.7(2) . . . . ?
C1 O4 C4 C5 151.62(16) . . . . ?
C1 O4 C4 C3 26.9(2) . . . . ?
O7 C3 C4 O4 82.1(2) . . . . ?
C2 C3 C4 O4 -31.83(19) . . . . ?
O7 C3 C4 C5 -39.6(2) . . . . ?
C2 C3 C4 C5 -153.53(18) . . . . ?
O4 C4 C5 O5 46.0(2) . . . . ?
C3 C4 C5 O5 164.13(17) . . . . ?
O4 C4 C5 C6 -79.9(2) . . . . ?
C3 C4 C5 C6 38.2(2) . . . . ?
O5 C5 C6 O6 67.3(2) . . . . ?
C4 C5 C6 O6 -169.65(17) . . . . ?
O5 C5 C6 C7 -172.49(17) . . . . ?
C4 C5 C6 C7 -49.4(2) . . . . ?
C3 O7 C7 C8 168.13(19) . . . . ?
C3 O7 C7 C6 -68.8(2) . . . . ?
O6 C6 C7 O7 179.92(16) . . . . ?
C5 C6 C7 O7 63.5(2) . . . . ?
O6 C6 C7 C8 -61.6(2) . . . . ?
C5 C6 C7 C8 -178.06(19) . . . . ?
